data_7202195
loop_
_publ_author_name
'Bondar, Oksana A.'
'Lukashuk, Liliana V.'
'Lysenko, Andrey B.'
'Krautscheid, Harald'
'Rusanov, Eduard B.'
'Chernega, Alexander N.'
'Domasevitch, Konstantin V.'

_publ_section_title
;
 New microporous copper(II) coordination polymers based upon
 bifunctional 1,2,4-triazole/tetrazolate bridges
;
_journal_issue 9
_journal_name_full CrystEngComm
_journal_page_first 1216
_journal_paper_doi 10.1039/b806671j
_journal_volume 10
_journal_year 2008
_chemical_formula_sum 'C27 H42 Cl Cu2 N21 O12'
_chemical_formula_weight 1015.35
_chemical_name_common
;
Tris(5-(4-(1,2,4-triazol-4-yl)phenyl)tetrazolato)
dicopper(ii) Chloride, Dodecahydrate
;
_chemical_name_systematic
;
Tris[5-(4-(1,2,4-triazol-4-yl)phenyl)tetrazolato] dicopper(II)
Chloride, Dodecahydrate
;
_space_group_IT_number 63
_symmetry_cell_setting orthorhombic
_symmetry_space_group_name_Hall '-C 2c 2'
_symmetry_space_group_name_H-M 'C m c m'
_atom_sites_solution_hydrogens geom
_atom_sites_solution_primary direct
_atom_sites_solution_secondary difmap
_audit_creation_method SHELXL-97
_cell_angle_alpha 90.00
_cell_angle_beta 90.00
_cell_angle_gamma 90.00
_cell_formula_units_Z 4
_cell_length_a 25.822(2)
_cell_length_b 7.7119(7)
_cell_length_c 25.1892(19)
_cell_measurement_reflns_used 8000
_cell_measurement_temperature 173(2)
_cell_measurement_theta_max 26.30
_cell_measurement_theta_min 3.40
_cell_volume 5016.1(7)
_computing_cell_refinement 'IPDS Software (Stoe & Cie, 2000)'
_computing_data_collection 'IPDS Software (Stoe & Cie, 2000)'
_computing_data_reduction 'IPDS Software (Stoe & Cie, 2000)'
_computing_molecular_graphics 'Diamond 2.1e (Brandenburg, 1999)'
_computing_publication_material 'WinGX 1.700.00 (Farrugia, 1999)'
_computing_structure_refinement 'SHELXL-97 (Sheldrick, 1997)'
_computing_structure_solution 'SHELXS-97 (Sheldrick, 1997)'
_diffrn_ambient_temperature 173(2)
_diffrn_measured_fraction_theta_full 0.967
_diffrn_measured_fraction_theta_max 0.967
_diffrn_measurement_device_type 'Stoe Imaging plate diffraction system'
_diffrn_measurement_method '\f oscillation scans'
_diffrn_radiation_monochromator graphite
_diffrn_radiation_source 'fine-focus sealed tube'
_diffrn_radiation_type MoK\a
_diffrn_radiation_wavelength 0.71073
_diffrn_reflns_av_R_equivalents 0.0402
_diffrn_reflns_av_sigmaI/netI 0.0269
_diffrn_reflns_limit_h_max 32
_diffrn_reflns_limit_h_min -31
_diffrn_reflns_limit_k_max 9
_diffrn_reflns_limit_k_min -9
_diffrn_reflns_limit_l_max 31
_diffrn_reflns_limit_l_min -31
_diffrn_reflns_number 15901
_diffrn_reflns_theta_full 26.30
_diffrn_reflns_theta_max 26.30
_diffrn_reflns_theta_min 6.40
_diffrn_standards_decay_% 0
_exptl_absorpt_coefficient_mu 0.971
_exptl_absorpt_correction_T_max 0.8924
_exptl_absorpt_correction_T_min 0.8523
_exptl_absorpt_correction_type refdelf
_exptl_absorpt_process_details 'DIFABS, (Walker & Stuart, 1983)'
_exptl_crystal_colour blue
_exptl_crystal_density_diffrn 1.344
_exptl_crystal_density_method 'not measured'
_exptl_crystal_description prism
_exptl_crystal_F_000 2088
_exptl_crystal_size_max 0.17
_exptl_crystal_size_mid 0.12
_exptl_crystal_size_min 0.12
_refine_diff_density_max 0.572
_refine_diff_density_min -0.505
_refine_diff_density_rms 0.080
_refine_ls_extinction_method none
_refine_ls_goodness_of_fit_ref 1.047
_refine_ls_hydrogen_treatment constr
_refine_ls_matrix_type full
_refine_ls_number_parameters 147
_refine_ls_number_reflns 2581
_refine_ls_number_restraints 0
_refine_ls_restrained_S_all 1.047
_refine_ls_R_factor_all 0.0612
_refine_ls_R_factor_gt 0.0431
_refine_ls_shift/su_max 0.000
_refine_ls_shift/su_mean 0.000
_refine_ls_structure_factor_coef Fsqd
_refine_ls_weighting_details 'calc w=1/[\s^2^(Fo^2^)+(0.0849P)^2^+0.0000P] where P=(Fo^2^+2Fc^2^)/3'
_refine_ls_weighting_scheme calc
_refine_ls_wR_factor_gt 0.1226
_refine_ls_wR_factor_ref 0.1302
_reflns_number_gt 1851
_reflns_number_total 2581
_reflns_threshold_expression >2sigma(I)
_cod_data_source_file b806671j.txt
_cod_data_source_block (8)
_cod_depositor_comments
;
The following automatic conversions were performed:
'_symmetry_cell_setting' value 'Orthorhombic' changed to 'orthorhombic'
according to '/home/saulius/struct/CIF-dictionaries/cif_core.dic'
dictionary named 'cif_core.dic' version 2.4.1 from 2010-06-29.

Automatic conversion script
Id: cif_fix_enum 1527 2010-12-29 10:47:43Z saulius 
;
_cod_original_cell_volume 5016.2(7)
_cod_original_sg_symbol_H-M Cmcm
_cod_database_code 7202195

loop_
_symmetry_equiv_pos_as_xyz
'x, y, z'
'-x, -y, z+1/2'
'-x, y, -z+1/2'
'x, -y, -z'
'x+1/2, y+1/2, z'
'-x+1/2, -y+1/2, z+1/2'
'-x+1/2, y+1/2, -z+1/2'
'x+1/2, -y+1/2, -z'
'-x, -y, -z'
'x, y, -z-1/2'
'x, -y, z-1/2'
'-x, y, z'
'-x+1/2, -y+1/2, -z'
'x+1/2, y+1/2, -z-1/2'
'x+1/2, -y+1/2, z-1/2'
'-x+1/2, y+1/2, z'

loop_
_atom_site_label
_atom_site_type_symbol
_atom_site_fract_x
_atom_site_fract_y
_atom_site_fract_z
_atom_site_U_iso_or_equiv
_atom_site_adp_type
_atom_site_occupancy
_atom_site_symmetry_multiplicity
_atom_site_calc_flag
_atom_site_refinement_flags
_atom_site_disorder_assembly
_atom_site_disorder_group
Cu1 Cu 0.2500 0.2500 0.5000 0.00954(18) Uani 1 2 d S . .
N1 N 0.21661(7) 0.1149(3) 0.43981(7) 0.0149(4) Uani 1 1 d . . .
N2 N 0.21024(8) -0.0584(3) 0.43969(8) 0.0171(4) Uani 1 1 d . . .
N3 N 0.31190(7) 0.0879(3) 0.50002(7) 0.0121(4) Uani 1 1 d . . .
C1N C 0.20484(9) 0.1787(3) 0.39265(8) 0.0196(5) Uani 0.50 1 d P . .
N1C N 0.20484(9) 0.1787(3) 0.39265(8) 0.0196(5) Uani 0.50 1 d P . .
H1N H 0.2061 0.2954 0.3827 0.024 Uiso 0.50 1 d P . .
C2N C 0.19113(9) 0.0441(3) 0.36215(9) 0.0197(5) Uani 0.50 1 d P . .
N2C N 0.19113(9) 0.0441(3) 0.36215(9) 0.0197(5) Uani 0.50 1 d P . .
C3N C 0.19461(9) -0.1021(3) 0.39170(9) 0.0210(5) Uani 0.50 1 d P . .
N3C N 0.19461(9) -0.1021(3) 0.39170(9) 0.0210(5) Uani 0.50 1 d P . .
H3N H 0.1869 -0.2138 0.3804 0.025 Uiso 0.50 1 d P . .
C4 C 0.18401(10) 0.0503(4) 0.30484(10) 0.0207(6) Uani 1 1 d . . .
C5 C 0.16616(18) -0.0892(5) 0.27782(12) 0.0569(12) Uani 1 1 d . . .
H5 H 0.1536 -0.1874 0.2966 0.068 Uiso 1 1 calc R . .
C6 C 0.19884(18) 0.1952(5) 0.27743(12) 0.0552(11) Uani 1 1 d . . .
H6 H 0.2092 0.2962 0.2962 0.066 Uiso 1 1 calc R . .
C7N C 0.36020(9) 0.1423(3) 0.50001(10) 0.0205(5) Uani 0.50 1 d P . .
N7C N 0.36020(9) 0.1423(3) 0.50001(10) 0.0205(5) Uani 0.50 1 d P . .
H7N H 0.3710 0.2572 0.5001 0.025 Uiso 0.50 1 d P . .
C8N C 0.39084(13) 0.0000 0.5000 0.0147(7) Uani 0.50 2 d SP . .
N8C C 0.39084(13) 0.0000 0.5000 0.0147(7) Uani 0.50 2 d SP . .
C9 C 0.44708(15) 0.0000 0.5000 0.0260(9) Uani 1 2 d S . .
C10A C 0.47318(16) 0.1124(7) 0.5329(2) 0.0323(12) Uani 0.60 1 d P . .
H10A H 0.4547 0.1904 0.5556 0.039 Uiso 0.60 1 d P . .
C10B C 0.4729(3) 0.1071(10) 0.4655(3) 0.0319(17) Uani 0.40 1 d P . .
H10B H 0.4547 0.1805 0.4417 0.038 Uiso 0.40 1 d P . .
Cl1 Cl 0.1281(2) 0.5224(6) 0.3661(2) 0.0754(14) Uani 0.25 1 d P . .
O1 O 0.17462(18) 0.5327(4) 0.36519(17) 0.0593(11) Uani 0.75 1 d P . .
O2 O 0.41049(18) 0.5004(8) 0.51176(18) 0.0426(13) Uiso 0.50 1 d P . .

loop_
_atom_site_aniso_label
_atom_site_aniso_U_11
_atom_site_aniso_U_22
_atom_site_aniso_U_33
_atom_site_aniso_U_23
_atom_site_aniso_U_13
_atom_site_aniso_U_12
Cu1 0.0099(2) 0.0088(3) 0.0099(2) -0.00138(14) -0.00152(14) 0.00127(14)
N1 0.0160(9) 0.0169(11) 0.0119(9) 0.0001(8) -0.0006(7) 0.0022(8)
N2 0.0190(10) 0.0207(11) 0.0115(9) -0.0025(8) -0.0012(8) -0.0024(8)
N3 0.0109(9) 0.0082(10) 0.0172(9) -0.0022(7) 0.0006(7) -0.0018(8)
C1N 0.0249(11) 0.0234(13) 0.0107(10) 0.0023(9) -0.0025(9) 0.0021(10)
N1C 0.0249(11) 0.0234(13) 0.0107(10) 0.0023(9) -0.0025(9) 0.0021(10)
C2N 0.0212(12) 0.0236(13) 0.0142(11) 0.0011(9) -0.0001(9) -0.0018(10)
N2C 0.0212(12) 0.0236(13) 0.0142(11) 0.0011(9) -0.0001(9) -0.0018(10)
C3N 0.0236(12) 0.0237(13) 0.0157(12) -0.0017(10) -0.0030(9) -0.0038(10)
N3C 0.0236(12) 0.0237(13) 0.0157(12) -0.0017(10) -0.0030(9) -0.0038(10)
C4 0.0212(12) 0.0275(15) 0.0133(11) 0.0001(10) -0.0016(9) -0.0021(11)
C5 0.110(3) 0.044(2) 0.0166(16) 0.0055(15) -0.0015(18) -0.041(2)
C6 0.123(4) 0.0282(19) 0.0146(16) -0.0029(13) -0.0023(19) -0.023(2)
C7N 0.0108(10) 0.0130(12) 0.0377(13) -0.0010(10) -0.0013(9) 0.0010(9)
N7C 0.0108(10) 0.0130(12) 0.0377(13) -0.0010(10) -0.0013(9) 0.0010(9)
C8N 0.0068(15) 0.0089(17) 0.0285(18) 0.0003(14) 0.000 0.000
N8C 0.0068(15) 0.0089(17) 0.0285(18) 0.0003(14) 0.000 0.000
C9 0.0127(17) 0.016(2) 0.049(3) -0.0030(17) 0.000 0.000
C10A 0.010(2) 0.020(3) 0.067(4) -0.013(2) 0.003(2) 0.0018(18)
C10B 0.022(4) 0.020(4) 0.054(5) 0.011(3) 0.002(3) 0.004(3)
Cl1 0.067(3) 0.070(3) 0.089(3) 0.001(3) -0.019(3) -0.004(2)
O1 0.077(3) 0.0309(19) 0.070(2) -0.0065(17) -0.040(2) 0.0090(17)

loop_
_atom_type_symbol
_atom_type_description
_atom_type_scat_dispersion_real
_atom_type_scat_dispersion_imag
_atom_type_scat_source
C C 0.0033 0.0016 'International Tables Vol C Tables 4.2.6.8 and 6.1.1.4'
H H 0.0000 0.0000 'International Tables Vol C Tables 4.2.6.8 and 6.1.1.4'
N N 0.0061 0.0033 'International Tables Vol C Tables 4.2.6.8 and 6.1.1.4'
O O 0.0106 0.0060 'International Tables Vol C Tables 4.2.6.8 and 6.1.1.4'
Cl Cl 0.1484 0.1585 'International Tables Vol C Tables 4.2.6.8 and 6.1.1.4'
Cu Cu 0.3201 1.2651 'International Tables Vol C Tables 4.2.6.8 and 6.1.1.4'

loop_
_geom_angle_atom_site_label_1
_geom_angle_atom_site_label_2
_geom_angle_atom_site_label_3
_geom_angle
_geom_angle_site_symmetry_1
_geom_angle_site_symmetry_3
_geom_angle_publ_flag
N3 Cu1 N3 180.000(1) 13_556 . ?
N3 Cu1 N1 88.94(8) 13_556 . ?
N3 Cu1 N1 91.06(8) . . ?
N3 Cu1 N1 91.06(8) 13_556 13_556 ?
N3 Cu1 N1 88.94(8) . 13_556 ?
N1 Cu1 N1 180.0 . 13_556 ?
N3 Cu1 N2 92.48(8) 13_556 4_556 ?
N3 Cu1 N2 87.52(8) . 4_556 ?
N1 Cu1 N2 88.54(7) . 4_556 ?
N1 Cu1 N2 91.46(7) 13_556 4_556 ?
N3 Cu1 N2 87.52(8) 13_556 16 ?
N3 Cu1 N2 92.48(8) . 16 ?
N1 Cu1 N2 91.46(7) . 16 ?
N1 Cu1 N2 88.54(7) 13_556 16 ?
N2 Cu1 N2 180.0 4_556 16 ?
C1N N1 N2 109.83(19) . . ?
C1N N1 Cu1 125.29(17) . . ?
N2 N1 Cu1 124.24(14) . . ?
C3N N2 N1 107.08(19) . . ?
N1 N2 Cu1 124.61(14) . 4_556 ?
C7N N3 N3 108.58(14) . 4_556 ?
C7N N3 Cu1 123.39(17) . . ?
N1 C1N C2N 106.8(2) . . ?
N1 C1N H1N 126.2 . . ?
C2N C1N H1N 127.0 . . ?
C1N C2N C3N 108.2(2) . . ?
C1N C2N C4 125.2(2) . . ?
C3N C2N C4 125.5(2) . . ?
N2 C3N C2N 108.1(2) . . ?
N2 C3N H3N 125.7 . . ?
C2N C3N H3N 126.2 . . ?
C5 C4 C6 119.4(3) . . ?
C5 C4 C2N 121.0(3) . . ?
C6 C4 C2N 119.5(3) . . ?
C4 C5 C5 120.17(17) . 10_556 ?
C4 C5 H5 119.9 . . ?
C5 C5 H5 119.9 10_556 . ?
C4 C6 C6 120.32(17) . 10_556 ?
C4 C6 H6 119.8 . . ?
C6 C6 H6 119.8 10_556 . ?
N3 C7N C8N 107.2(2) . . ?
N3 C7N H7N 126.0 . . ?
C8N C7N H7N 126.8 . . ?
N7C C8N C7N 108.4(3) 4_556 . ?
C7N C8N C7N 108.4(3) 4_556 . ?
N7C C8N C9 125.80(15) 4_556 . ?
C7N C8N C9 125.80(15) 4_556 . ?
C7N C8N C9 125.80(15) . . ?
C10B C9 C10B 121.9(6) . 4_556 ?
C10A C9 C10A 121.3(5) . 4_556 ?
C10B C9 C8N 119.0(3) . . ?
C10B C9 C8N 119.0(3) 4_556 . ?
C10A C9 C8N 119.3(2) . . ?
C10A C9 C8N 119.3(2) 4_556 . ?
C9 C10A C10A 119.3(2) . 12_655 ?
C9 C10A H10A 120.8 . . ?
C10A C10A H10A 119.8 12_655 . ?
C9 C10B C10B 119.0(3) . 12_655 ?
C9 C10B H10B 121.4 . . ?

loop_
_geom_bond_atom_site_label_1
_geom_bond_atom_site_label_2
_geom_bond_distance
_geom_bond_site_symmetry_2
_geom_bond_publ_flag
Cu1 N3 2.0291(19) 13_556 ?
Cu1 N3 2.0291(19) . ?
Cu1 N1 2.0315(19) . ?
Cu1 N1 2.0315(19) 13_556 ?
Cu1 N2 2.355(2) 4_556 ?
Cu1 N2 2.355(2) 16 ?
N1 C1N 1.321(3) . ?
N1 N2 1.346(3) . ?
N2 C3N 1.318(3) . ?
N2 Cu1 2.355(2) 4_556 ?
N3 C7N 1.316(3) . ?
N3 N3 1.356(4) 4_556 ?
C1N C2N 1.339(3) . ?
C1N H1N 0.9345 . ?
C2N C3N 1.354(3) . ?
C2N C4 1.456(3) . ?
C3N H3N 0.9287 . ?
C4 C5 1.354(4) . ?
C4 C6 1.368(4) . ?
C5 C5 1.402(6) 10_556 ?
C5 H5 0.9500 . ?
C6 C6 1.382(6) 10_556 ?
C6 H6 0.9500 . ?
C7N C8N 1.353(3) . ?
C7N H7N 0.9287 . ?
C8N N7C 1.353(3) 4_556 ?
C8N C7N 1.353(3) 4_556 ?
C8N C9 1.452(5) . ?
C9 C10B 1.371(8) . ?
C9 C10B 1.371(8) 4_556 ?
C9 C10A 1.375(5) . ?
C9 C10A 1.375(5) 4_556 ?
C10A C10A 1.385(8) 12_655 ?
C10A C10B 1.694(9) 4_556 ?
C10A C10B 1.697(11) . ?
C10A H10A 0.9575 . ?
C10B C10B 1.402(14) 12_655 ?
C10B C10A 1.694(9) 4_556 ?
C10B H10B 0.9479 . ?

loop_
_geom_torsion_atom_site_label_1
_geom_torsion_atom_site_label_2
_geom_torsion_atom_site_label_3
_geom_torsion_atom_site_label_4
_geom_torsion
_geom_torsion_site_symmetry_1
_geom_torsion_site_symmetry_2
_geom_torsion_site_symmetry_3
_geom_torsion_site_symmetry_4
_geom_torsion_publ_flag
N3 Cu1 N1 C1N 60.65(19) 13_556 . . . ?
N3 Cu1 N1 C1N -119.35(19) . . . . ?
N2 Cu1 N1 C1N 153.16(19) 4_556 . . . ?
N2 Cu1 N1 C1N -26.84(19) 16 . . . ?
N3 Cu1 N1 N2 -129.47(18) 13_556 . . . ?
N3 Cu1 N1 N2 50.53(18) . . . . ?
N2 Cu1 N1 N2 -36.96(16) 4_556 . . . ?
N2 Cu1 N1 N2 143.04(16) 16 . . . ?
C1N N1 N2 C3N 0.4(3) . . . . ?
Cu1 N1 N2 C3N -170.87(15) . . . . ?
C1N N1 N2 Cu1 158.68(15) . . . 4_556 ?
Cu1 N1 N2 Cu1 -12.6(2) . . . 4_556 ?
N1 Cu1 N3 C7N 131.70(19) . . . . ?
N1 Cu1 N3 C7N -48.30(19) 13_556 . . . ?
N2 Cu1 N3 C7N -139.81(19) 4_556 . . . ?
N2 Cu1 N3 C7N 40.19(19) 16 . . . ?
N1 Cu1 N3 N3 -48.2(2) . . . 4_556 ?
N1 Cu1 N3 N3 131.8(2) 13_556 . . 4_556 ?
N2 Cu1 N3 N3 40.3(2) 4_556 . . 4_556 ?
N2 Cu1 N3 N3 -139.7(2) 16 . . 4_556 ?
N2 N1 C1N C2N -0.4(3) . . . . ?
Cu1 N1 C1N C2N 170.75(15) . . . . ?
N1 C1N C2N C3N 0.2(3) . . . . ?
N1 C1N C2N C4 -168.5(2) . . . . ?
N1 N2 C3N C2N -0.2(3) . . . . ?
Cu1 N2 C3N C2N -158.60(16) 4_556 . . . ?
C1N C2N C3N N2 0.0(3) . . . . ?
C4 C2N C3N N2 168.7(2) . . . . ?
C1N C2N C4 C5 -174.8(3) . . . . ?
C3N C2N C4 C5 18.4(4) . . . . ?
C1N C2N C4 C6 9.6(4) . . . . ?
C3N C2N C4 C6 -157.2(3) . . . . ?
C6 C4 C5 C5 4.2(4) . . . 10_556 ?
C2N C4 C5 C5 -171.34(17) . . . 10_556 ?
C5 C4 C6 C6 -4.2(4) . . . 10_556 ?
C2N C4 C6 C6 171.41(16) . . . 10_556 ?
N3 N3 C7N C8N 0.0(3) 4_556 . . . ?
Cu1 N3 C7N C8N -179.97(12) . . . . ?
N3 C7N C8N N7C 0.02(11) . . . 4_556 ?
N3 C7N C8N C7N 0.02(11) . . . 4_556 ?
N3 C7N C8N C9 -179.98(11) . . . . ?
C7N C8N C9 C10B -46.5(4) . . . . ?
N7C C8N C9 C10B -46.5(4) 4_556 . . 4_556 ?
C7N C8N C9 C10B -46.5(4) 4_556 . . 4_556 ?
C7N C8N C9 C10B 133.5(4) . . . 4_556 ?
N7C C8N C9 C10A -136.3(3) 4_556 . . . ?
C7N C8N C9 C10A -136.3(3) 4_556 . . . ?
C7N C8N C9 C10A -136.3(3) . . . 4_556 ?
